data_4519230
loop_
_publ_author_name
'Zhang, Chao-Wei'
'Hu, Xian-Qi'
'Dai, Yuan-Hao'
'Yin, Peng'
'Wang, Chuanyong'
'Duan, Wei-Liang'

_publ_section_title
;
 Asymmetric C--H Activation for the Synthesis of P- and Axially Chiral
 Biaryl Phosphine Oxides by an Achiral Cp*Ir Catalyst with Chiral
 Carboxylic Amide
;
_journal_name_full 'ACS Catalysis'
_journal_page_first 193
_journal_page_last 199
_journal_paper_doi 10.1021/acscatal.1c05080
_journal_year 2021
_chemical_absolute_configuration ad
_chemical_formula_moiety 'C46 H39 O P, C4 H8 O'
_chemical_formula_sum 'C50 H47 O2 P'
_chemical_formula_weight 710.84
_space_group_crystal_system trigonal
_space_group_IT_number 145
_space_group_name_Hall 'P 32'
_space_group_name_H-M_alt 'P 32'
_atom_sites_solution_hydrogens geom
_atom_sites_solution_primary dual
_audit_creation_date 2021-06-21
_audit_creation_method
;
Olex2 1.3
(compiled 2020.11.12 svn.r5f609507 for OlexSys, GUI svn.r6272)
;
_audit_update_record
;
2021-07-06 deposited with the CCDC.	2021-08-29 downloaded from the CCDC.
;
_cell_angle_alpha 90
_cell_angle_beta 90
_cell_angle_gamma 120
_cell_formula_units_Z 3
_cell_length_a 12.5608(8)
_cell_length_b 12.5608(8)
_cell_length_c 22.1603(16)
_cell_measurement_reflns_used 9960
_cell_measurement_temperature 273.15
_cell_measurement_theta_max 27.46
_cell_measurement_theta_min 2.62
_cell_volume 3027.9(3)
_computing_cell_refinement 'SAINT v8.37A (Bruker, 2015)'
_computing_data_reduction 'SAINT v8.37A (Bruker, 2015)'
_computing_molecular_graphics 'Olex2 1.3 (Dolomanov et al., 2009)'
_computing_publication_material 'Olex2 1.3 (Dolomanov et al., 2009)'
_computing_structure_refinement 'SHELXL 2018/3 (Sheldrick, 2015)'
_computing_structure_solution 'SHELXT 2018/2 (Sheldrick, 2018)'
_diffrn_ambient_temperature 273.15
_diffrn_measured_fraction_theta_full 0.999
_diffrn_measured_fraction_theta_max 0.998
_diffrn_measurement_device_type 'Bruker APEX-II CCD'
_diffrn_measurement_method '\f and \w scans'
_diffrn_radiation_type MoK\a
_diffrn_radiation_wavelength 0.71073
_diffrn_reflns_av_R_equivalents 0.0627
_diffrn_reflns_av_unetI/netI 0.0819
_diffrn_reflns_Laue_measured_fraction_full 0.999
_diffrn_reflns_Laue_measured_fraction_max 0.998
_diffrn_reflns_limit_h_max 16
_diffrn_reflns_limit_h_min -15
_diffrn_reflns_limit_k_max 13
_diffrn_reflns_limit_k_min -16
_diffrn_reflns_limit_l_max 28
_diffrn_reflns_limit_l_min -28
_diffrn_reflns_number 28540
_diffrn_reflns_point_group_measured_fraction_full 0.992
_diffrn_reflns_point_group_measured_fraction_max 0.989
_diffrn_reflns_theta_full 25.242
_diffrn_reflns_theta_max 27.508
_diffrn_reflns_theta_min 2.086
_diffrn_source_current 1.0
_diffrn_source_power 0.05
_diffrn_source_voltage 50.0
_diffrn_standards_number 0
_exptl_absorpt_coefficient_mu 0.107
_exptl_absorpt_correction_T_max 0.7456
_exptl_absorpt_correction_T_min 0.5625
_exptl_crystal_density_diffrn 1.170
_exptl_crystal_description hexagonal
_exptl_crystal_F_000 1134
_exptl_crystal_size_max 0.31
_exptl_crystal_size_mid 0.27
_exptl_crystal_size_min 0.24
_refine_diff_density_max 0.445
_refine_diff_density_min -0.240
_refine_diff_density_rms 0.046
_refine_ls_abs_structure_details
;
 Flack x determined using 2155 quotients [(I+)-(I-)]/[(I+)+(I-)]
 (Parsons, Flack and Wagner, Acta Cryst. B69 (2013) 249-259).
;
_refine_ls_abs_structure_Flack 0.05(6)
_refine_ls_extinction_method none
_refine_ls_goodness_of_fit_ref 1.045
_refine_ls_hydrogen_treatment constr
_refine_ls_matrix_type full
_refine_ls_number_parameters 470
_refine_ls_number_reflns 9197
_refine_ls_number_restraints 1
_refine_ls_restrained_S_all 1.045
_refine_ls_R_factor_all 0.1154
_refine_ls_R_factor_gt 0.0667
_refine_ls_shift/su_max 0.000
_refine_ls_shift/su_mean 0.000
_refine_ls_structure_factor_coef Fsqd
_refine_ls_weighting_details 'w=1/[\s^2^(Fo^2^)+(0.0870P)^2^+0.1439P] where P=(Fo^2^+2Fc^2^)/3'
_refine_ls_weighting_scheme calc
_refine_ls_wR_factor_gt 0.1457
_refine_ls_wR_factor_ref 0.1659
_reflns_Friedel_coverage 0.983
_reflns_Friedel_fraction_full 0.986
_reflns_Friedel_fraction_max 0.980
_reflns_number_gt 6061
_reflns_number_total 9197
_reflns_threshold_expression 'I > 2\s(I)'
_cod_data_source_file cs1c05080_si_002.cif
_cod_data_source_block 1
_cod_original_cell_volume 3027.9(4)
_cod_database_code 4519230
_shelx_shelxl_version_number 2018/3
_shelx_space_group_comment
;
The symmetry employed for this shelxl refinement is uniquely defined
by the following loop, which should always be used as a source of
symmetry information in preference to the above space-group names.
They are only intended as comments.
;
_olex2_refinement_description
;
1.a Ternary CH refined with riding coordinates:
 C1(H1)
1.b Secondary CH2 refined with riding coordinates:
 C2(H2A,H2B), C6(H6A,H6B), C5(H5A,H5B), C3(H3A,H3B), C4(H4A,H4B)
1.c Aromatic/amide H refined with riding coordinates:
 C21(H21), C42(H42), C24(H24), C14(H14), C17(H17), C15(H15), C39(H39),
 C16(H16), C23(H23), C22(H22), C29(H29), C28(H28), C43(H43), C32(H32), C30(H30),
  C41(H41), C8(H8), C45(H45), C35(H35), C44(H44), C38(H38), C12(H12), C31(H31),
 C37(H37), C9(H9), C11(H11), C36(H36), C10(H10), C49(H49), C48(H48)
1.d Idealised Me refined as rotating group:
 C50(H50A,H50B,H50C), C47(H47A,H47B,H47C)
;
_olex2_submission_special_instructions 'No special instructions were received'

loop_
_space_group_symop_operation_xyz
'x, y, z'
'-y, x-y, z+2/3'
'-x+y, -x, z+1/3'

loop_
_atom_site_label
_atom_site_type_symbol
_atom_site_fract_x
_atom_site_fract_y
_atom_site_fract_z
_atom_site_U_iso_or_equiv
_atom_site_adp_type
_atom_site_occupancy
_atom_site_site_symmetry_order
_atom_site_calc_flag
_atom_site_refinement_flags_posn
_atom_site_refinement_flags_adp
_atom_site_refinement_flags_occupancy
_atom_site_disorder_assembly
_atom_site_disorder_group
P1 P 0.93279(10) 0.45469(10) 0.47583(5) 0.0398(3) Uani 1 1 d . . . . .
O2 O 0.8540(3) 0.4452(3) 0.52708(13) 0.0502(8) Uani 1 1 d . . . . .
C1 C 0.9708(4) 0.3320(4) 0.4765(2) 0.0467(11) Uani 1 1 d . . . . .
H1 H 1.026690 0.345292 0.442844 0.056 Uiso 1 1 calc R U . . .
C19 C 0.6773(4) 0.4491(4) 0.44187(18) 0.0374(9) Uani 1 1 d . . . . .
C20 C 0.5729(4) 0.3338(4) 0.45732(19) 0.0379(9) Uani 1 1 d . . . . .
C34 C 0.6433(4) 0.6621(4) 0.5514(2) 0.0441(11) Uani 1 1 d . . . . .
C46 C 0.6963(4) 0.5542(4) 0.47028(18) 0.0375(9) Uani 1 1 d . . . . .
C27 C 0.4346(4) 0.4321(4) 0.5850(2) 0.0407(10) Uani 1 1 d . . . . .
C7 C 1.0824(4) 0.5950(4) 0.4797(2) 0.0445(11) Uani 1 1 d . . . . .
C33 C 0.6171(4) 0.5483(4) 0.51798(19) 0.0374(9) Uani 1 1 d . . . . .
C13 C 0.8687(4) 0.4484(4) 0.40152(19) 0.0396(10) Uani 1 1 d . . . . .
C25 C 0.4911(4) 0.3281(4) 0.5031(2) 0.0379(9) Uani 1 1 d . . . . .
C26 C 0.5158(4) 0.4369(4) 0.53452(19) 0.0384(9) Uani 1 1 d . . . . .
C21 C 0.5473(4) 0.2224(4) 0.4285(2) 0.0516(12) Uani 1 1 d . . . . .
H21 H 0.602404 0.223527 0.400127 0.062 Uiso 1 1 calc R U . . .
C42 C 1.0018(5) 0.8461(5) 0.4767(3) 0.0719(17) Uani 1 1 d . . . . .
H42 H 1.068940 0.884121 0.502542 0.086 Uiso 1 1 calc R U . . .
C24 C 0.3837(4) 0.2124(4) 0.5148(2) 0.0514(12) Uani 1 1 d . . . . .
H24 H 0.328013 0.207116 0.544005 0.062 Uiso 1 1 calc R U . . .
C40 C 0.8031(4) 0.6757(4) 0.4532(2) 0.0418(10) Uani 1 1 d . . . . .
C14 C 0.9295(5) 0.4369(4) 0.3510(2) 0.0503(11) Uani 1 1 d . . . . .
H14 H 1.001532 0.434259 0.356495 0.060 Uiso 1 1 calc R U . . .
C17 C 0.7169(5) 0.4423(4) 0.3328(2) 0.0521(12) Uani 1 1 d . . . . .
H17 H 0.644631 0.443820 0.326037 0.063 Uiso 1 1 calc R U . . .
C15 C 0.8848(5) 0.4293(5) 0.2931(2) 0.0576(13) Uani 1 1 d . . . . .
H15 H 0.926881 0.422117 0.260290 0.069 Uiso 1 1 calc R U . . .
C39 C 0.6207(5) 0.7498(5) 0.5264(3) 0.0639(14) Uani 1 1 d . . . . .
H39 H 0.594580 0.741834 0.486559 0.077 Uiso 1 1 calc R U . . .
C2 C 0.8564(5) 0.2076(4) 0.4686(3) 0.0606(13) Uani 1 1 d . . . . .
H2A H 0.820893 0.203932 0.429188 0.073 Uiso 1 1 calc R U . . .
H2B H 0.796259 0.197388 0.498872 0.073 Uiso 1 1 calc R U . . .
C16 C 0.7791(5) 0.4325(5) 0.2844(2) 0.0573(13) Uani 1 1 d . . . . .
H16 H 0.749230 0.428044 0.245567 0.069 Uiso 1 1 calc R U . . .
C18 C 0.7585(4) 0.4500(4) 0.39234(18) 0.0392(10) Uani 1 1 d . . . . .
C23 C 0.3618(5) 0.1101(4) 0.4840(3) 0.0601(14) Uani 1 1 d . . . . .
H23 H 0.290259 0.036043 0.491528 0.072 Uiso 1 1 calc R U . . .
O1 O 1.1400(7) 0.8129(6) 0.6858(3) 0.139(2) Uani 1 1 d . . . . .
C22 C 0.4446(5) 0.1145(4) 0.4415(2) 0.0588(13) Uani 1 1 d . . . . .
H22 H 0.429699 0.043029 0.421780 0.071 Uiso 1 1 calc R U . . .
C29 C 0.2994(5) 0.4944(5) 0.6288(3) 0.0631(14) Uani 1 1 d . . . . .
H29 H 0.256667 0.536941 0.625907 0.076 Uiso 1 1 calc R U . . .
C28 C 0.3697(4) 0.4954(4) 0.5813(2) 0.0496(12) Uani 1 1 d . . . . .
H28 H 0.374144 0.538456 0.546408 0.059 Uiso 1 1 calc R U . . .
C43 C 1.0031(6) 0.9019(5) 0.4248(4) 0.080(2) Uani 1 1 d . . . . .
H43 H 1.070273 0.978127 0.415376 0.097 Uiso 1 1 calc R U . . .
C32 C 0.4255(5) 0.3692(5) 0.6376(2) 0.0578(13) Uani 1 1 d . . . . .
H32 H 0.468168 0.326706 0.641251 0.069 Uiso 1 1 calc R U . . .
C30 C 0.2915(5) 0.4306(6) 0.6812(3) 0.0698(16) Uani 1 1 d . . . . .
H30 H 0.243955 0.430137 0.713436 0.084 Uiso 1 1 calc R U . . .
C41 C 0.9034(4) 0.7340(4) 0.4924(2) 0.0548(12) Uani 1 1 d . . . . .
H41 H 0.903574 0.697209 0.528853 0.066 Uiso 1 1 calc R U . . .
C6 C 1.0362(5) 0.3354(5) 0.5356(3) 0.0651(14) Uani 1 1 d . . . . .
H6A H 1.113220 0.412608 0.538142 0.078 Uiso 1 1 calc R U . . .
H6B H 0.985448 0.331615 0.569489 0.078 Uiso 1 1 calc R U . . .
C8 C 1.1576(5) 0.6533(5) 0.4317(3) 0.0704(15) Uani 1 1 d . . . . .
H8 H 1.130548 0.625156 0.392795 0.084 Uiso 1 1 calc R U . . .
C45 C 0.8052(6) 0.7329(5) 0.4001(3) 0.0644(14) Uani 1 1 d . . . . .
H45 H 0.739114 0.695348 0.373581 0.077 Uiso 1 1 calc R U . . .
C5 C 1.0617(6) 0.2301(6) 0.5400(3) 0.0786(18) Uani 1 1 d . . . . .
H5A H 1.119990 0.239073 0.508878 0.094 Uiso 1 1 calc R U . . .
H5B H 1.098355 0.232721 0.578847 0.094 Uiso 1 1 calc R U . . .
C35 C 0.6843(5) 0.6785(5) 0.6105(3) 0.0648(14) Uani 1 1 d . . . . .
H35 H 0.700421 0.620999 0.628263 0.078 Uiso 1 1 calc R U . . .
C44 C 0.9057(8) 0.8468(6) 0.3856(3) 0.086(2) Uani 1 1 d . . . . .
H44 H 0.906843 0.885408 0.349628 0.103 Uiso 1 1 calc R U . . .
C38 C 0.6365(6) 0.8491(6) 0.5601(4) 0.085(2) Uani 1 1 d . . . . .
H38 H 0.619529 0.906730 0.543172 0.102 Uiso 1 1 calc R U . . .
C12 C 1.1230(6) 0.6435(5) 0.5370(3) 0.0680(15) Uani 1 1 d . . . . .
H12 H 1.071400 0.607873 0.570039 0.082 Uiso 1 1 calc R U . . .
C31 C 0.3539(6) 0.3689(6) 0.6846(3) 0.0768(17) Uani 1 1 d . . . . .
H31 H 0.348293 0.325303 0.719569 0.092 Uiso 1 1 calc R U . . .
C3 C 0.8844(7) 0.1037(5) 0.4741(3) 0.0786(18) Uani 1 1 d . . . . .
H3A H 0.808424 0.025660 0.470800 0.094 Uiso 1 1 calc R U . . .
H3B H 0.937450 0.108837 0.441042 0.094 Uiso 1 1 calc R U . . .
C4 C 0.9456(6) 0.1077(5) 0.5326(3) 0.0761(17) Uani 1 1 d . . . . .
H4A H 0.965198 0.042210 0.533637 0.091 Uiso 1 1 calc R U . . .
H4B H 0.889958 0.095050 0.565751 0.091 Uiso 1 1 calc R U . . .
C37 C 0.6777(7) 0.8632(7) 0.6193(4) 0.094(2) Uani 1 1 d . . . . .
H37 H 0.688581 0.930225 0.641944 0.112 Uiso 1 1 calc R U . . .
C9 C 1.2741(6) 0.7543(6) 0.4406(4) 0.087(2) Uani 1 1 d . . . . .
H9 H 1.325279 0.792809 0.407813 0.105 Uiso 1 1 calc R U . . .
C11 C 1.2388(7) 0.7439(6) 0.5457(3) 0.084(2) Uani 1 1 d . . . . .
H11 H 1.265084 0.774714 0.584347 0.101 Uiso 1 1 calc R U . . .
C36 C 0.7017(7) 0.7803(7) 0.6436(3) 0.091(2) Uani 1 1 d . . . . .
H36 H 0.730392 0.790565 0.683053 0.110 Uiso 1 1 calc R U . . .
C10 C 1.3133(6) 0.7968(6) 0.4982(4) 0.086(2) Uani 1 1 d . . . . .
H10 H 1.392078 0.862814 0.504279 0.103 Uiso 1 1 calc R U . . .
C49 C 1.0712(12) 0.8580(15) 0.6596(6) 0.150(5) Uani 1 1 d . . . . .
H49 H 0.986013 0.819962 0.657435 0.180 Uiso 1 1 calc R U . . .
C50 C 1.1666(11) 0.9860(12) 0.6343(5) 0.138(3) Uani 1 1 d . . . . .
H50A H 1.226068 0.978434 0.610279 0.207 Uiso 1 1 calc R U . . .
H50B H 1.207340 1.041436 0.667178 0.207 Uiso 1 1 calc R U . . .
H50C H 1.125311 1.017286 0.609804 0.207 Uiso 1 1 calc R U . . .
C47 C 1.1119(13) 0.6284(13) 0.7254(6) 0.170(5) Uiso 1 1 d . . . . .
H47A H 1.125193 0.593778 0.689530 0.255 Uiso 1 1 calc R U . . .
H47B H 1.060514 0.563502 0.752736 0.255 Uiso 1 1 calc R U . . .
H47C H 1.189491 0.681689 0.744387 0.255 Uiso 1 1 calc R U . . .
C48 C 1.0566(14) 0.6934(13) 0.7108(6) 0.167(5) Uiso 1 1 d . . . . .
H48 H 0.973029 0.664126 0.716275 0.200 Uiso 1 1 calc R U . . .

loop_
_atom_site_aniso_label
_atom_site_aniso_U_11
_atom_site_aniso_U_22
_atom_site_aniso_U_33
_atom_site_aniso_U_23
_atom_site_aniso_U_13
_atom_site_aniso_U_12
P1 0.0391(6) 0.0393(6) 0.0386(6) 0.0012(5) -0.0003(5) 0.0178(5)
O2 0.0527(19) 0.058(2) 0.0393(18) 0.0070(14) 0.0042(14) 0.0276(16)
C1 0.046(3) 0.040(3) 0.052(3) 0.004(2) 0.001(2) 0.020(2)
C19 0.039(2) 0.038(2) 0.035(2) 0.0024(18) -0.0036(17) 0.0193(19)
C20 0.031(2) 0.036(2) 0.044(3) -0.0035(18) -0.0079(17) 0.0150(19)
C34 0.036(2) 0.040(2) 0.048(3) -0.0036(19) 0.0048(19) 0.0131(19)
C46 0.032(2) 0.038(2) 0.040(2) 0.0024(18) -0.0032(17) 0.0159(18)
C27 0.033(2) 0.039(2) 0.043(3) 0.0014(19) -0.0031(18) 0.0134(19)
C7 0.043(3) 0.037(2) 0.051(3) 0.003(2) -0.001(2) 0.019(2)
C33 0.037(2) 0.035(2) 0.036(2) -0.0004(17) -0.0069(18) 0.0156(19)
C13 0.042(2) 0.041(2) 0.035(2) 0.0026(18) 0.0034(18) 0.0195(19)
C25 0.031(2) 0.037(2) 0.041(2) 0.0013(18) -0.0071(17) 0.0140(18)
C26 0.033(2) 0.042(2) 0.039(2) 0.0026(18) -0.0035(17) 0.0177(19)
C21 0.055(3) 0.038(3) 0.055(3) -0.005(2) 0.000(2) 0.018(2)
C42 0.050(3) 0.044(3) 0.103(5) -0.005(3) 0.007(3) 0.010(3)
C24 0.042(3) 0.044(3) 0.057(3) 0.005(2) 0.002(2) 0.013(2)
C40 0.043(2) 0.035(2) 0.048(3) 0.0026(19) 0.012(2) 0.019(2)
C14 0.054(3) 0.059(3) 0.044(3) 0.001(2) 0.004(2) 0.033(2)
C17 0.055(3) 0.057(3) 0.043(3) 0.003(2) -0.008(2) 0.027(2)
C15 0.074(4) 0.062(3) 0.037(3) -0.004(2) 0.008(2) 0.033(3)
C39 0.065(3) 0.043(3) 0.079(4) 0.002(3) 0.005(3) 0.023(3)
C2 0.065(3) 0.045(3) 0.064(3) -0.006(2) -0.017(3) 0.021(2)
C16 0.074(4) 0.059(3) 0.033(3) -0.002(2) -0.007(2) 0.028(3)
C18 0.039(2) 0.030(2) 0.040(3) -0.0011(17) -0.0023(18) 0.0109(18)
C23 0.047(3) 0.039(3) 0.067(3) 0.002(2) -0.004(2) 0.001(2)
O1 0.150(6) 0.115(5) 0.128(5) 0.020(4) 0.054(4) 0.049(4)
C22 0.059(3) 0.041(3) 0.062(3) -0.007(2) -0.005(3) 0.015(2)
C29 0.057(3) 0.079(4) 0.063(4) -0.005(3) 0.000(3) 0.042(3)
C28 0.044(3) 0.056(3) 0.049(3) 0.002(2) -0.003(2) 0.026(2)
C43 0.080(4) 0.041(3) 0.097(5) 0.001(3) 0.034(4) 0.012(3)
C32 0.068(3) 0.062(3) 0.052(3) 0.013(2) 0.008(3) 0.039(3)
C30 0.069(4) 0.087(4) 0.052(3) -0.001(3) 0.017(3) 0.038(3)
C41 0.042(3) 0.047(3) 0.065(3) 0.000(2) 0.000(2) 0.015(2)
C6 0.064(3) 0.048(3) 0.079(4) -0.005(3) -0.028(3) 0.026(3)
C8 0.058(3) 0.062(3) 0.072(4) -0.004(3) 0.004(3) 0.015(3)
C45 0.076(4) 0.052(3) 0.053(3) 0.004(2) 0.004(3) 0.023(3)
C5 0.082(4) 0.065(4) 0.097(5) 0.007(3) -0.026(4) 0.042(3)
C35 0.064(3) 0.056(3) 0.061(4) -0.011(3) -0.005(3) 0.020(3)
C44 0.125(6) 0.057(4) 0.070(4) 0.025(3) 0.037(4) 0.041(4)
C38 0.078(4) 0.049(3) 0.128(7) -0.001(4) 0.012(4) 0.032(3)
C12 0.071(4) 0.051(3) 0.063(4) -0.003(3) -0.011(3) 0.016(3)
C31 0.102(5) 0.090(4) 0.051(3) 0.025(3) 0.021(3) 0.057(4)
C3 0.104(5) 0.051(3) 0.080(4) -0.005(3) -0.019(4) 0.038(3)
C4 0.100(5) 0.049(3) 0.086(4) 0.007(3) -0.012(3) 0.043(3)
C37 0.087(5) 0.058(4) 0.110(6) -0.035(4) 0.020(4) 0.017(4)
C9 0.063(4) 0.062(4) 0.112(6) 0.011(4) 0.026(4) 0.014(3)
C11 0.092(5) 0.051(3) 0.087(5) -0.006(3) -0.035(4) 0.018(3)
C36 0.094(5) 0.073(5) 0.076(5) -0.033(4) 0.005(4) 0.018(4)
C10 0.059(4) 0.051(3) 0.127(7) -0.002(4) -0.024(4) 0.012(3)
C49 0.150(10) 0.210(14) 0.145(9) -0.058(9) -0.032(8) 0.130(11)
C50 0.152(9) 0.154(10) 0.121(8) 0.011(7) 0.010(7) 0.087(8)

loop_
_atom_type_symbol
_atom_type_description
_atom_type_scat_dispersion_real
_atom_type_scat_dispersion_imag
_atom_type_scat_source
C C 0.0033 0.0016 'International Tables Vol C Tables 4.2.6.8 and 6.1.1.4'
H H 0.0000 0.0000 'International Tables Vol C Tables 4.2.6.8 and 6.1.1.4'
O O 0.0106 0.0060 'International Tables Vol C Tables 4.2.6.8 and 6.1.1.4'
P P 0.1023 0.0942 'International Tables Vol C Tables 4.2.6.8 and 6.1.1.4'

loop_
_geom_angle_atom_site_label_1
_geom_angle_atom_site_label_2
_geom_angle_atom_site_label_3
_geom_angle
_geom_angle_site_symmetry_1
_geom_angle_site_symmetry_3
_geom_angle_publ_flag
O2 P1 C1 112.0(2) . . ?
O2 P1 C7 111.6(2) . . ?
O2 P1 C13 115.46(19) . . ?
C7 P1 C1 103.7(2) . . ?
C13 P1 C1 105.5(2) . . ?
C13 P1 C7 107.7(2) . . ?
P1 C1 H1 108.5 . . ?
C2 C1 P1 110.9(3) . . ?
C2 C1 H1 108.5 . . ?
C2 C1 C6 110.3(4) . . ?
C6 C1 P1 110.2(3) . . ?
C6 C1 H1 108.5 . . ?
C20 C19 C18 117.5(4) . . ?
C46 C19 C20 119.7(4) . . ?
C46 C19 C18 122.7(4) . . ?
C25 C20 C19 119.9(4) . . ?
C25 C20 C21 118.0(4) . . ?
C21 C20 C19 122.2(4) . . ?
C39 C34 C33 122.0(4) . . ?
C39 C34 C35 118.0(5) . . ?
C35 C34 C33 119.9(5) . . ?
C19 C46 C33 120.6(4) . . ?
C19 C46 C40 120.2(4) . . ?
C33 C46 C40 119.1(4) . . ?
C28 C27 C26 121.0(4) . . ?
C32 C27 C26 121.0(4) . . ?
C32 C27 C28 118.0(4) . . ?
C8 C7 P1 125.6(4) . . ?
C8 C7 C12 118.2(5) . . ?
C12 C7 P1 116.2(4) . . ?
C46 C33 C34 120.2(4) . . ?
C26 C33 C34 119.1(4) . . ?
C26 C33 C46 120.7(4) . . ?
C14 C13 P1 118.4(3) . . ?
C14 C13 C18 118.4(4) . . ?
C18 C13 P1 123.2(3) . . ?
C20 C25 C26 119.8(4) . . ?
C20 C25 C24 118.3(4) . . ?
C26 C25 C24 121.9(4) . . ?
C33 C26 C27 120.1(4) . . ?
C33 C26 C25 119.2(4) . . ?
C25 C26 C27 120.8(4) . . ?
C20 C21 H21 119.2 . . ?
C22 C21 C20 121.5(5) . . ?
C22 C21 H21 119.2 . . ?
C43 C42 H42 119.3 . . ?
C43 C42 C41 121.5(6) . . ?
C41 C42 H42 119.3 . . ?
C25 C24 H24 119.6 . . ?
C23 C24 C25 120.8(5) . . ?
C23 C24 H24 119.6 . . ?
C41 C40 C46 119.5(4) . . ?
C45 C40 C46 121.6(4) . . ?
C45 C40 C41 118.9(4) . . ?
C13 C14 H14 119.2 . . ?
C15 C14 C13 121.6(4) . . ?
C15 C14 H14 119.2 . . ?
C16 C17 H17 118.9 . . ?
C16 C17 C18 122.2(5) . . ?
C18 C17 H17 118.9 . . ?
C14 C15 H15 120.1 . . ?
C16 C15 C14 119.8(5) . . ?
C16 C15 H15 120.1 . . ?
C34 C39 H39 119.7 . . ?
C38 C39 C34 120.6(6) . . ?
C38 C39 H39 119.7 . . ?
C1 C2 H2A 109.3 . . ?
C1 C2 H2B 109.3 . . ?
C1 C2 C3 111.7(5) . . ?
H2A C2 H2B 107.9 . . ?
C3 C2 H2A 109.3 . . ?
C3 C2 H2B 109.3 . . ?
C17 C16 H16 120.0 . . ?
C15 C16 C17 120.0(5) . . ?
C15 C16 H16 120.0 . . ?
C13 C18 C19 124.4(4) . . ?
C17 C18 C19 117.4(4) . . ?
C17 C18 C13 117.9(4) . . ?
C24 C23 H23 119.6 . . ?
C24 C23 C22 120.8(4) . . ?
C22 C23 H23 119.6 . . ?
C49 O1 C48 108.2(11) . . ?
C21 C22 C23 120.4(5) . . ?
C21 C22 H22 119.8 . . ?
C23 C22 H22 119.8 . . ?
C28 C29 H29 119.7 . . ?
C28 C29 C30 120.5(5) . . ?
C30 C29 H29 119.7 . . ?
C27 C28 H28 119.7 . . ?
C29 C28 C27 120.5(5) . . ?
C29 C28 H28 119.7 . . ?
C42 C43 H43 119.9 . . ?
C42 C43 C44 120.3(5) . . ?
C44 C43 H43 119.9 . . ?
C27 C32 H32 119.7 . . ?
C31 C32 C27 120.6(5) . . ?
C31 C32 H32 119.7 . . ?
C29 C30 H30 120.5 . . ?
C31 C30 C29 119.0(5) . . ?
C31 C30 H30 120.5 . . ?
C42 C41 C40 119.4(5) . . ?
C42 C41 H41 120.3 . . ?
C40 C41 H41 120.3 . . ?
C1 C6 H6A 109.2 . . ?
C1 C6 H6B 109.2 . . ?
H6A C6 H6B 107.9 . . ?
C5 C6 C1 111.9(5) . . ?
C5 C6 H6A 109.2 . . ?
C5 C6 H6B 109.2 . . ?
C7 C8 H8 119.7 . . ?
C7 C8 C9 120.6(6) . . ?
C9 C8 H8 119.7 . . ?
C40 C45 H45 119.8 . . ?
C40 C45 C44 120.4(6) . . ?
C44 C45 H45 119.8 . . ?
C6 C5 H5A 109.3 . . ?
C6 C5 H5B 109.3 . . ?
H5A C5 H5B 108.0 . . ?
C4 C5 C6 111.4(5) . . ?
C4 C5 H5A 109.3 . . ?
C4 C5 H5B 109.3 . . ?
C34 C35 H35 119.6 . . ?
C34 C35 C36 120.7(7) . . ?
C36 C35 H35 119.6 . . ?
C43 C44 C45 119.6(6) . . ?
C43 C44 H44 120.2 . . ?
C45 C44 H44 120.2 . . ?
C39 C38 H38 119.9 . . ?
C39 C38 C37 120.2(7) . . ?
C37 C38 H38 119.9 . . ?
C7 C12 H12 119.5 . . ?
C11 C12 C7 121.0(6) . . ?
C11 C12 H12 119.5 . . ?
C32 C31 H31 119.3 . . ?
C30 C31 C32 121.4(5) . . ?
C30 C31 H31 119.3 . . ?
C2 C3 H3A 109.2 . . ?
C2 C3 H3B 109.2 . . ?
H3A C3 H3B 107.9 . . ?
C4 C3 C2 112.2(5) . . ?
C4 C3 H3A 109.2 . . ?
C4 C3 H3B 109.2 . . ?
C5 C4 H4A 109.6 . . ?
C5 C4 H4B 109.6 . . ?
C3 C4 C5 110.3(5) . . ?
C3 C4 H4A 109.6 . . ?
C3 C4 H4B 109.6 . . ?
H4A C4 H4B 108.1 . . ?
C38 C37 H37 120.1 . . ?
C36 C37 C38 119.8(6) . . ?
C36 C37 H37 120.1 . . ?
C8 C9 H9 120.2 . . ?
C10 C9 C8 119.6(7) . . ?
C10 C9 H9 120.2 . . ?
C12 C11 H11 120.1 . . ?
C10 C11 C12 119.9(6) . . ?
C10 C11 H11 120.1 . . ?
C35 C36 H36 119.6 . . ?
C37 C36 C35 120.7(7) . . ?
C37 C36 H36 119.6 . . ?
C9 C10 H10 119.7 . . ?
C11 C10 C9 120.6(6) . . ?
C11 C10 H10 119.7 . . ?
O1 C49 H49 127.4 . . ?
O1 C49 C50 105.1(10) . . ?
C50 C49 H49 127.4 . . ?
C49 C50 H50A 109.5 . . ?
C49 C50 H50B 109.5 . . ?
C49 C50 H50C 109.5 . . ?
H50A C50 H50B 109.5 . . ?
H50A C50 H50C 109.5 . . ?
H50B C50 H50C 109.5 . . ?
H47A C47 H47B 109.5 . . ?
H47A C47 H47C 109.5 . . ?
H47B C47 H47C 109.5 . . ?
C48 C47 H47A 109.5 . . ?
C48 C47 H47B 109.5 . . ?
C48 C47 H47C 109.5 . . ?
O1 C48 H48 123.4 . . ?
C47 C48 O1 113.3(13) . . ?
C47 C48 H48 123.4 . . ?

loop_
_geom_bond_atom_site_label_1
_geom_bond_atom_site_label_2
_geom_bond_distance
_geom_bond_site_symmetry_2
_geom_bond_publ_flag
P1 O2 1.472(3) . ?
P1 C1 1.827(5) . ?
P1 C7 1.826(5) . ?
P1 C13 1.817(4) . ?
C1 H1 0.9800 . ?
C1 C2 1.514(7) . ?
C1 C6 1.536(7) . ?
C19 C20 1.426(6) . ?
C19 C46 1.371(6) . ?
C19 C18 1.494(6) . ?
C20 C25 1.419(6) . ?
C20 C21 1.422(6) . ?
C34 C33 1.493(6) . ?
C34 C39 1.383(8) . ?
C34 C35 1.384(7) . ?
C46 C33 1.428(6) . ?
C46 C40 1.492(6) . ?
C27 C26 1.494(6) . ?
C27 C28 1.397(7) . ?
C27 C32 1.381(6) . ?
C7 C8 1.366(8) . ?
C7 C12 1.391(7) . ?
C33 C26 1.390(6) . ?
C13 C14 1.404(6) . ?
C13 C18 1.409(6) . ?
C25 C26 1.424(6) . ?
C25 C24 1.428(6) . ?
C21 H21 0.9300 . ?
C21 C22 1.355(7) . ?
C42 H42 0.9300 . ?
C42 C43 1.342(10) . ?
C42 C41 1.376(7) . ?
C24 H24 0.9300 . ?
C24 C23 1.357(7) . ?
C40 C41 1.398(7) . ?
C40 C45 1.373(7) . ?
C14 H14 0.9300 . ?
C14 C15 1.383(7) . ?
C17 H17 0.9300 . ?
C17 C16 1.368(7) . ?
C17 C18 1.404(6) . ?
C15 H15 0.9300 . ?
C15 C16 1.362(8) . ?
C39 H39 0.9300 . ?
C39 C38 1.380(9) . ?
C2 H2A 0.9700 . ?
C2 H2B 0.9700 . ?
C2 C3 1.518(8) . ?
C16 H16 0.9300 . ?
C23 H23 0.9300 . ?
C23 C22 1.383(8) . ?
O1 C49 1.376(13) . ?
O1 C48 1.444(14) . ?
C22 H22 0.9300 . ?
C29 H29 0.9300 . ?
C29 C28 1.369(7) . ?
C29 C30 1.385(8) . ?
C28 H28 0.9300 . ?
C43 H43 0.9300 . ?
C43 C44 1.372(10) . ?
C32 H32 0.9300 . ?
C32 C31 1.376(8) . ?
C30 H30 0.9300 . ?
C30 C31 1.352(9) . ?
C41 H41 0.9300 . ?
C6 H6A 0.9700 . ?
C6 H6B 0.9700 . ?
C6 C5 1.512(8) . ?
C8 H8 0.9300 . ?
C8 C9 1.391(9) . ?
C45 H45 0.9300 . ?
C45 C44 1.392(9) . ?
C5 H5A 0.9700 . ?
C5 H5B 0.9700 . ?
C5 C4 1.508(9) . ?
C35 H35 0.9300 . ?
C35 C36 1.393(9) . ?
C44 H44 0.9300 . ?
C38 H38 0.9300 . ?
C38 C37 1.388(11) . ?
C12 H12 0.9300 . ?
C12 C11 1.381(9) . ?
C31 H31 0.9300 . ?
C3 H3A 0.9700 . ?
C3 H3B 0.9700 . ?
C3 C4 1.496(9) . ?
C4 H4A 0.9700 . ?
C4 H4B 0.9700 . ?
C37 H37 0.9300 . ?
C37 C36 1.333(12) . ?
C9 H9 0.9300 . ?
C9 C10 1.376(11) . ?
C11 H11 0.9300 . ?
C11 C10 1.343(10) . ?
C36 H36 0.9300 . ?
C10 H10 0.9300 . ?
C49 H49 0.9300 . ?
C49 C50 1.551(17) . ?
C50 H50A 0.9600 . ?
C50 H50B 0.9600 . ?
C50 H50C 0.9600 . ?
C47 H47A 0.9600 . ?
C47 H47B 0.9600 . ?
C47 H47C 0.9600 . ?
C47 C48 1.351(16) . ?
C48 H48 0.9300 . ?

loop_
_geom_torsion_atom_site_label_1
_geom_torsion_atom_site_label_2
_geom_torsion_atom_site_label_3
_geom_torsion_atom_site_label_4
_geom_torsion
_geom_torsion_site_symmetry_1
_geom_torsion_site_symmetry_2
_geom_torsion_site_symmetry_3
_geom_torsion_site_symmetry_4
_geom_torsion_publ_flag
P1 C1 C2 C3 -175.4(4) . . . . ?
P1 C1 C6 C5 176.1(4) . . . . ?
P1 C7 C8 C9 -174.7(5) . . . . ?
P1 C7 C12 C11 174.9(5) . . . . ?
P1 C13 C14 C15 178.8(4) . . . . ?
P1 C13 C18 C19 -3.9(6) . . . . ?
P1 C13 C18 C17 -178.8(3) . . . . ?
O2 P1 C1 C2 64.0(4) . . . . ?
O2 P1 C1 C6 -58.4(4) . . . . ?
O2 P1 C7 C8 -155.3(4) . . . . ?
O2 P1 C7 C12 26.5(4) . . . . ?
O2 P1 C13 C14 -169.8(3) . . . . ?
O2 P1 C13 C18 7.7(4) . . . . ?
C1 P1 C7 C8 84.0(5) . . . . ?
C1 P1 C7 C12 -94.2(4) . . . . ?
C1 P1 C13 C14 -45.6(4) . . . . ?
C1 P1 C13 C18 132.0(4) . . . . ?
C1 C2 C3 C4 56.0(7) . . . . ?
C1 C6 C5 C4 -55.6(7) . . . . ?
C19 C20 C25 C26 -1.8(6) . . . . ?
C19 C20 C25 C24 176.3(4) . . . . ?
C19 C20 C21 C22 -176.7(4) . . . . ?
C19 C46 C33 C34 175.9(4) . . . . ?
C19 C46 C33 C26 -3.2(6) . . . . ?
C19 C46 C40 C41 -106.9(5) . . . . ?
C19 C46 C40 C45 73.7(6) . . . . ?
C20 C19 C46 C33 4.2(6) . . . . ?
C20 C19 C46 C40 -178.2(4) . . . . ?
C20 C19 C18 C13 -98.0(5) . . . . ?
C20 C19 C18 C17 76.9(5) . . . . ?
C20 C25 C26 C27 -176.9(4) . . . . ?
C20 C25 C26 C33 2.8(6) . . . . ?
C20 C25 C24 C23 1.5(7) . . . . ?
C20 C21 C22 C23 -0.6(8) . . . . ?
C34 C33 C26 C27 0.1(6) . . . . ?
C34 C33 C26 C25 -179.5(4) . . . . ?
C34 C39 C38 C37 1.2(9) . . . . ?
C34 C35 C36 C37 0.9(10) . . . . ?
C46 C19 C20 C25 -1.7(6) . . . . ?
C46 C19 C20 C21 178.8(4) . . . . ?
C46 C19 C18 C13 85.2(5) . . . . ?
C46 C19 C18 C17 -99.9(5) . . . . ?
C46 C33 C26 C27 179.3(4) . . . . ?
C46 C33 C26 C25 -0.3(6) . . . . ?
C46 C40 C41 C42 -180.0(4) . . . . ?
C46 C40 C45 C44 179.4(5) . . . . ?
C27 C32 C31 C30 -0.6(10) . . . . ?
C7 P1 C1 C2 -175.5(4) . . . . ?
C7 P1 C1 C6 62.1(4) . . . . ?
C7 P1 C13 C14 64.7(4) . . . . ?
C7 P1 C13 C18 -117.7(4) . . . . ?
C7 C8 C9 C10 -0.9(10) . . . . ?
C7 C12 C11 C10 0.8(10) . . . . ?
C33 C34 C39 C38 174.8(5) . . . . ?
C33 C34 C35 C36 -175.9(5) . . . . ?
C33 C46 C40 C41 70.8(5) . . . . ?
C33 C46 C40 C45 -108.6(5) . . . . ?
C13 P1 C1 C2 -62.4(4) . . . . ?
C13 P1 C1 C6 175.2(4) . . . . ?
C13 P1 C7 C8 -27.6(5) . . . . ?
C13 P1 C7 C12 154.2(4) . . . . ?
C13 C14 C15 C16 -0.3(8) . . . . ?
C25 C20 C21 C22 3.7(7) . . . . ?
C25 C24 C23 C22 1.7(8) . . . . ?
C26 C27 C28 C29 -177.4(4) . . . . ?
C26 C27 C32 C31 177.7(5) . . . . ?
C26 C25 C24 C23 179.6(5) . . . . ?
C21 C20 C25 C26 177.8(4) . . . . ?
C21 C20 C25 C24 -4.1(6) . . . . ?
C42 C43 C44 C45 0.2(10) . . . . ?
C24 C25 C26 C27 5.1(6) . . . . ?
C24 C25 C26 C33 -175.3(4) . . . . ?
C24 C23 C22 C21 -2.2(9) . . . . ?
C40 C46 C33 C34 -1.7(6) . . . . ?
C40 C46 C33 C26 179.1(4) . . . . ?
C40 C45 C44 C43 0.1(10) . . . . ?
C14 C13 C18 C19 173.6(4) . . . . ?
C14 C13 C18 C17 -1.2(6) . . . . ?
C14 C15 C16 C17 -0.5(8) . . . . ?
C39 C34 C33 C46 75.1(6) . . . . ?
C39 C34 C33 C26 -105.7(5) . . . . ?
C39 C34 C35 C36 0.2(8) . . . . ?
C39 C38 C37 C36 -0.2(10) . . . . ?
C2 C1 C6 C5 53.4(6) . . . . ?
C2 C3 C4 C5 -56.7(8) . . . . ?
C16 C17 C18 C19 -174.7(4) . . . . ?
C16 C17 C18 C13 0.5(7) . . . . ?
C18 C19 C20 C25 -178.6(4) . . . . ?
C18 C19 C20 C21 1.8(6) . . . . ?
C18 C19 C46 C33 -179.1(4) . . . . ?
C18 C19 C46 C40 -1.5(6) . . . . ?
C18 C13 C14 C15 1.1(7) . . . . ?
C18 C17 C16 C15 0.4(8) . . . . ?
C29 C30 C31 C32 0.5(10) . . . . ?
C28 C27 C26 C33 62.4(5) . . . . ?
C28 C27 C26 C25 -118.0(5) . . . . ?
C28 C27 C32 C31 0.3(7) . . . . ?
C28 C29 C30 C31 -0.2(9) . . . . ?
C43 C42 C41 C40 0.9(8) . . . . ?
C32 C27 C26 C33 -115.0(5) . . . . ?
C32 C27 C26 C25 64.6(6) . . . . ?
C32 C27 C28 C29 0.0(7) . . . . ?
C30 C29 C28 C27 -0.1(8) . . . . ?
C41 C42 C43 C44 -0.8(10) . . . . ?
C41 C40 C45 C44 0.1(8) . . . . ?
C6 C1 C2 C3 -53.1(6) . . . . ?
C6 C5 C4 C3 56.5(8) . . . . ?
C8 C7 C12 C11 -3.4(9) . . . . ?
C8 C9 C10 C11 -1.9(11) . . . . ?
C45 C40 C41 C42 -0.6(7) . . . . ?
C35 C34 C33 C46 -109.0(5) . . . . ?
C35 C34 C33 C26 70.2(6) . . . . ?
C35 C34 C39 C38 -1.2(7) . . . . ?
C38 C37 C36 C35 -0.9(11) . . . . ?
C12 C7 C8 C9 3.4(8) . . . . ?
C12 C11 C10 C9 1.9(11) . . . . ?
C49 O1 C48 C47 165.8(11) . . . . ?
C48 O1 C49 C50 179.6(8) . . . . ?
